data_4110089
loop_
_publ_author_name
'Eda Canales'
'E. J. Corey'

_publ_section_title
;
 Highly Enantioselective [2+2]-Cycloaddition Reactions Catalyzed by a
 Chiral Aluminum Bromide Complex
;
_journal_name_full 'Journal of the American Chemical Society'
_journal_page_first 12686
_journal_page_last 12687
_journal_paper_doi 10.1021/ja0765262
_journal_volume 129
_journal_year 2007
_chemical_absolute_configuration ad
_chemical_compound_source 'chemical synthesis'
_chemical_formula_iupac '(C17 H22 Br N O3) . 0.33333(H2 O)'
_chemical_formula_moiety 'C17 H22 Br N O3, 0.33333(H2 O)'
_chemical_formula_structural '(C17 H22 Br N O3) 0.33333(H2 O)'
_chemical_formula_sum 'C17 H22.67 Br N O3.33'
_chemical_formula_weight 374.27
_chemical_name_systematic
; 
(1S,7R,8S)-(7-Hydroxybicyclo[5.2.0]nonan-8-yl)methyl
4-Bromophenylcarbamate
;
_space_group_IT_number 1
_symmetry_cell_setting triclinic
_symmetry_Int_Tables_number 1
_symmetry_space_group_name_Hall 'P 1'
_symmetry_space_group_name_H-M 'P 1'
_atom_sites_solution_hydrogens geom
_atom_sites_solution_primary direct
_atom_sites_solution_secondary difmap
_audit_creation_method SHELXL-97
_cell_angle_alpha 74.904(1)
_cell_angle_beta 89.009(1)
_cell_angle_gamma 81.677(1)
_cell_formula_units_Z 6
_cell_length_a 9.0660(3)
_cell_length_b 14.5671(5)
_cell_length_c 20.5696(8)
_cell_measurement_reflns_used 11577
_cell_measurement_temperature 193(2)
_cell_measurement_theta_max 23.93
_cell_measurement_theta_min 2.19
_cell_volume 2594.57(16)
_computing_cell_refinement 'SAINT V7.34A (Bruker AXS, 2006b)'
_computing_data_collection 'APEX2 v2.1-0 (Bruker AXS, 2006a)'
_computing_data_reduction 'SAINT V7.34A (Bruker AXS, 2006b)'
_computing_molecular_graphics 'SHELXTL v6.12 (Bruker AXS, 2001)'
_computing_publication_material 'SHELXTL v6.12 (Bruker AXS, 2001)'
_computing_structure_refinement 'SHELXTL v6.12 (Bruker AXS, 2001)'
_computing_structure_solution 'SHELXTL v6.12 (Bruker AXS, 2001)'
_diffrn_ambient_temperature 193(2)
_diffrn_detector_area_resol_mean 836.6
_diffrn_measured_fraction_theta_full 0.995
_diffrn_measured_fraction_theta_max 0.995
_diffrn_measurement_device_type 'Bruker APEX II CCD'
_diffrn_measurement_method '\w scans, 1840 0.5\% rotations'
_diffrn_radiation_monochromator graphite
_diffrn_radiation_source 'fine-focus sealed tube'
_diffrn_radiation_type 'Mo K\a'
_diffrn_radiation_wavelength 0.71073
_diffrn_reflns_av_R_equivalents 0.0267
_diffrn_reflns_av_sigmaI/netI 0.0726
_diffrn_reflns_limit_h_max 10
_diffrn_reflns_limit_h_min -10
_diffrn_reflns_limit_k_max 17
_diffrn_reflns_limit_k_min -17
_diffrn_reflns_limit_l_max 24
_diffrn_reflns_limit_l_min -24
_diffrn_reflns_number 35702
_diffrn_reflns_theta_full 25.00
_diffrn_reflns_theta_max 25.00
_diffrn_reflns_theta_min 1.99
_diffrn_standards_decay_% 0
_diffrn_standards_number 0
_exptl_absorpt_coefficient_mu 2.391
_exptl_absorpt_correction_T_max 0.85560
_exptl_absorpt_correction_T_min 0.42063
_exptl_absorpt_correction_type numerical
_exptl_absorpt_process_details 'SADABS (Bruker AXS, 2004)'
_exptl_crystal_colour Colorless
_exptl_crystal_density_diffrn 1.437
_exptl_crystal_description Needle
_exptl_crystal_F_000 1160
_exptl_crystal_size_max 0.400
_exptl_crystal_size_mid 0.175
_exptl_crystal_size_min 0.050
_refine_diff_density_max 0.627
_refine_diff_density_min -0.478
_refine_diff_density_rms 0.042
_refine_ls_abs_structure_details 'Flack H D (1983), Acta Cryst. A39, 876-881'
_refine_ls_abs_structure_Flack 0.002(3)
_refine_ls_extinction_method none
_refine_ls_goodness_of_fit_ref 0.870
_refine_ls_hydrogen_treatment mixed
_refine_ls_matrix_type full
_refine_ls_number_parameters 1255
_refine_ls_number_reflns 18119
_refine_ls_number_restraints 3
_refine_ls_restrained_S_all 0.870
_refine_ls_R_factor_all 0.0491
_refine_ls_R_factor_gt 0.0313
_refine_ls_shift/su_max 0.001
_refine_ls_shift/su_mean 0.000
_refine_ls_structure_factor_coef Fsqd
_refine_ls_weighting_details 'w=1/[\s^2^(Fo^2^)] where P=(Fo^2^+2Fc^2^)/3'
_refine_ls_weighting_scheme calc
_refine_ls_wR_factor_gt 0.0639
_refine_ls_wR_factor_ref 0.0699
_reflns_number_gt 14366
_reflns_number_total 18119
_reflns_threshold_expression I>2\s(I)
_cod_data_source_file ja0765262si20070829_113920.cif
_cod_data_source_block ejc141
_cod_database_code 4110089

loop_
_symmetry_equiv_pos_as_xyz
'x, y, z'

loop_
_atom_site_label
_atom_site_type_symbol
_atom_site_fract_x
_atom_site_fract_y
_atom_site_fract_z
_atom_site_U_iso_or_equiv
_atom_site_adp_type
_atom_site_occupancy
_atom_site_symmetry_multiplicity
_atom_site_calc_flag
_atom_site_refinement_flags
Br1A Br 0.00305(4) 1.03083(2) 0.157773(18) 0.04764(10) Uani 1 1 d .
C1A C 0.0146(4) 0.3011(3) -0.04755(16) 0.0382(8) Uani 1 1 d .
H1A H -0.0912 0.3039 -0.0617 0.046 Uiso 1 1 calc R
C2A C 0.0899(5) 0.1981(3) -0.02901(18) 0.0515(10) Uani 1 1 d .
H2A H 0.0207 0.1578 -0.0014 0.062 Uiso 1 1 calc R
H2B H 0.1789 0.1934 -0.0005 0.062 Uiso 1 1 calc R
C3A C 0.1379(5) 0.1565(3) -0.0874(2) 0.0582(11) Uani 1 1 d .
H3A H 0.0610 0.1806 -0.1238 0.070 Uiso 1 1 calc R
H3B H 0.1440 0.0857 -0.0725 0.070 Uiso 1 1 calc R
C4A C 0.2876(4) 0.1816(2) -0.11560(18) 0.0484(9) Uani 1 1 d .
H4A H 0.3626 0.1607 -0.0783 0.058 Uiso 1 1 calc R
H4B H 0.3180 0.1439 -0.1486 0.058 Uiso 1 1 calc R
C5A C 0.2926(4) 0.2866(2) -0.14957(17) 0.0407(8) Uani 1 1 d .
H5A H 0.2243 0.3057 -0.1894 0.049 Uiso 1 1 calc R
H5B H 0.3947 0.2930 -0.1662 0.049 Uiso 1 1 calc R
C6A C 0.2517(3) 0.3576(2) -0.10708(16) 0.0331(8) Uani 1 1 d .
H6A H 0.3022 0.3311 -0.0625 0.040 Uiso 1 1 calc R
H6B H 0.2903 0.4182 -0.1289 0.040 Uiso 1 1 calc R
C7A C 0.0852(3) 0.3807(2) -0.09670(15) 0.0289(7) Uani 1 1 d .
C8A C 0.0424(4) 0.4464(2) -0.04844(16) 0.0365(8) Uani 1 1 d .
H8A H -0.0563 0.4867 -0.0629 0.044 Uiso 1 1 calc R
C9A C 0.0197(4) 0.3568(3) 0.00662(16) 0.0449(9) Uani 1 1 d .
H9A H -0.0750 0.3639 0.0308 0.054 Uiso 1 1 calc R
H9B H 0.1052 0.3319 0.0387 0.054 Uiso 1 1 calc R
O10A O 0.0070(2) 0.41459(17) -0.16060(11) 0.0365(5) Uani 1 1 d .
H10A H 0.064(4) 0.437(3) -0.1923(19) 0.055 Uiso 1 1 d .
C11A C 0.1492(4) 0.5077(3) -0.03362(17) 0.0433(9) Uani 1 1 d .
H11A H 0.2487 0.4692 -0.0211 0.052 Uiso 1 1 calc R
H11B H 0.1594 0.5613 -0.0737 0.052 Uiso 1 1 calc R
O12A O 0.0891(3) 0.54483(16) 0.02220(11) 0.0450(6) Uani 1 1 d .
C13A C 0.1155(4) 0.6322(2) 0.02362(15) 0.0312(7) Uani 1 1 d .
O14A O 0.1753(2) 0.68530(16) -0.02119(10) 0.0369(5) Uani 1 1 d .
N15A N 0.0650(3) 0.6522(2) 0.08144(13) 0.0331(7) Uani 1 1 d .
H15A H 0.043(4) 0.604(3) 0.1095(18) 0.050 Uiso 1 1 d .
C16A C 0.0538(3) 0.7412(2) 0.09631(15) 0.0264(7) Uani 1 1 d .
C17A C 0.0539(4) 0.8279(2) 0.04757(16) 0.0333(8) Uani 1 1 d .
H17A H 0.0653 0.8284 0.0015 0.040 Uiso 1 1 calc R
C18A C 0.0376(4) 0.9130(2) 0.06622(16) 0.0361(8) Uani 1 1 d .
H18A H 0.0380 0.9720 0.0330 0.043 Uiso 1 1 calc R
C19A C 0.0209(4) 0.9126(2) 0.13238(17) 0.0310(8) Uani 1 1 d .
C20A C 0.0183(4) 0.8280(2) 0.18160(16) 0.0324(8) Uani 1 1 d .
H20A H 0.0043 0.8290 0.2273 0.039 Uiso 1 1 calc R
C21A C 0.0365(3) 0.7420(2) 0.16388(15) 0.0302(7) Uani 1 1 d .
H21A H 0.0372 0.6833 0.1976 0.036 Uiso 1 1 calc R
Br1B Br -0.11760(5) 1.06288(3) 0.46822(3) 0.08329(16) Uani 1 1 d .
C1B C 0.0248(4) 0.3367(2) 0.27663(16) 0.0360(8) Uani 1 1 d .
H1B H -0.0821 0.3469 0.2617 0.043 Uiso 1 1 calc R
C2B C 0.1029(5) 0.2461(2) 0.26102(19) 0.0528(10) Uani 1 1 d .
H2C H 0.0373 0.1958 0.2737 0.063 Uiso 1 1 calc R
H2D H 0.1948 0.2233 0.2894 0.063 Uiso 1 1 calc R
C3B C 0.1447(5) 0.2577(3) 0.1877(2) 0.0562(11) Uani 1 1 d .
H3C H 0.1533 0.1942 0.1779 0.067 Uiso 1 1 calc R
H3D H 0.0630 0.3005 0.1589 0.067 Uiso 1 1 calc R
C4B C 0.2894(4) 0.2984(3) 0.1689(2) 0.0543(10) Uani 1 1 d .
H4C H 0.3689 0.2593 0.2009 0.065 Uiso 1 1 calc R
H4D H 0.3170 0.2914 0.1235 0.065 Uiso 1 1 calc R
C5B C 0.2856(4) 0.4026(3) 0.16864(19) 0.0521(10) Uani 1 1 d .
H5C H 0.2103 0.4421 0.1346 0.062 Uiso 1 1 calc R
H5D H 0.3838 0.4218 0.1540 0.062 Uiso 1 1 calc R
C6B C 0.2498(4) 0.4268(3) 0.23606(17) 0.0391(8) Uani 1 1 d .
H6C H 0.3080 0.3771 0.2723 0.047 Uiso 1 1 calc R
H6D H 0.2832 0.4890 0.2346 0.047 Uiso 1 1 calc R
C7B C 0.0863(3) 0.4329(2) 0.25373(15) 0.0294(7) Uani 1 1 d .
C8B C 0.0511(4) 0.4508(2) 0.32444(15) 0.0349(8) Uani 1 1 d .
H8B H -0.0472 0.4926 0.3229 0.042 Uiso 1 1 calc R
C9B C 0.0317(4) 0.3432(3) 0.35025(16) 0.0446(9) Uani 1 1 d .
H9C H 0.1189 0.3024 0.3764 0.054 Uiso 1 1 calc R
H9D H -0.0617 0.3326 0.3748 0.054 Uiso 1 1 calc R
O10B O 0.0062(3) 0.50335(16) 0.19963(11) 0.0347(6) Uani 1 1 d .
H10B H -0.074(4) 0.497(3) 0.1975(19) 0.052 Uiso 1 1 d .
C11B C 0.1636(4) 0.4809(2) 0.36420(17) 0.0404(8) Uani 1 1 d .
H11C H 0.1332 0.4674 0.4118 0.048 Uiso 1 1 calc R
H11D H 0.2609 0.4408 0.3626 0.048 Uiso 1 1 calc R
O12B O 0.1839(2) 0.58190(16) 0.34145(11) 0.0379(5) Uani 1 1 d .
C13B C 0.0901(4) 0.6427(2) 0.36625(16) 0.0305(8) Uani 1 1 d .
O14B O -0.0262(3) 0.62332(17) 0.39323(12) 0.0433(6) Uani 1 1 d .
N15B N 0.1417(3) 0.7272(2) 0.35846(13) 0.0341(7) Uani 1 1 d .
H15B H 0.213(4) 0.735(3) 0.3427(19) 0.051 Uiso 1 1 d .
C16B C 0.0733(3) 0.8044(2) 0.38329(15) 0.0296(7) Uani 1 1 d .
C17B C -0.0084(4) 0.7895(3) 0.44161(16) 0.0351(8) Uani 1 1 d .
H17B H -0.0232 0.7263 0.4652 0.042 Uiso 1 1 calc R
C18B C -0.0691(4) 0.8678(3) 0.46550(18) 0.0453(9) Uani 1 1 d .
H18B H -0.1267 0.8587 0.5051 0.054 Uiso 1 1 calc R
C19B C -0.0445(4) 0.9582(3) 0.4310(2) 0.0471(10) Uani 1 1 d .
C20B C 0.0355(4) 0.9733(3) 0.37313(19) 0.0476(10) Uani 1 1 d .
H20B H 0.0504 1.0366 0.3496 0.057 Uiso 1 1 calc R
C21B C 0.0940(4) 0.8966(2) 0.34932(16) 0.0397(8) Uani 1 1 d .
H21B H 0.1494 0.9069 0.3091 0.048 Uiso 1 1 calc R
Br1C Br -0.01053(4) 0.97622(3) 0.846305(18) 0.05219(11) Uani 1 1 d .
C1C C 0.0228(4) 0.3437(2) 0.54484(15) 0.0359(8) Uani 1 1 d .
H1C H 0.1093 0.3556 0.5146 0.043 Uiso 1 1 calc R
C2C C -0.0042(5) 0.2411(3) 0.55491(18) 0.0510(10) Uani 1 1 d .
H2E H -0.1085 0.2366 0.5688 0.061 Uiso 1 1 calc R
H2F H 0.0074 0.2246 0.5112 0.061 Uiso 1 1 calc R
C3C C 0.0976(5) 0.1682(3) 0.60619(19) 0.0586(11) Uani 1 1 d .
H3E H 0.1985 0.1873 0.6030 0.070 Uiso 1 1 calc R
H3F H 0.1052 0.1051 0.5957 0.070 Uiso 1 1 calc R
C4C C 0.0438(5) 0.1578(3) 0.67823(19) 0.0567(11) Uani 1 1 d .
H4E H -0.0619 0.1475 0.6795 0.068 Uiso 1 1 calc R
H4F H 0.1018 0.0995 0.7078 0.068 Uiso 1 1 calc R
C5C C 0.0563(4) 0.2424(3) 0.70702(16) 0.0422(8) Uani 1 1 d .
H5E H 0.1626 0.2510 0.7075 0.051 Uiso 1 1 calc R
H5F H 0.0237 0.2265 0.7543 0.051 Uiso 1 1 calc R
C6C C -0.0344(4) 0.3384(2) 0.66915(14) 0.0315(7) Uani 1 1 d .
H6E H -0.1343 0.3266 0.6577 0.038 Uiso 1 1 calc R
H6F H -0.0482 0.3817 0.6995 0.038 Uiso 1 1 calc R
C7C C 0.0371(3) 0.3886(2) 0.60520(15) 0.0271(7) Uani 1 1 d .
C8C C -0.0530(4) 0.4825(2) 0.56195(15) 0.0333(8) Uani 1 1 d .
H8C H 0.0181 0.5232 0.5351 0.040 Uiso 1 1 calc R
C9C C -0.1104(4) 0.4241(2) 0.51842(16) 0.0397(8) Uani 1 1 d .
H9E H -0.1086 0.4543 0.4694 0.048 Uiso 1 1 calc R
H9F H -0.2090 0.4044 0.5317 0.048 Uiso 1 1 calc R
O10C O 0.1837(2) 0.39812(16) 0.62471(11) 0.0345(5) Uani 1 1 d .
H10C H 0.232(4) 0.425(3) 0.5914(18) 0.052 Uiso 1 1 d .
C11C C -0.1619(4) 0.5440(2) 0.59474(18) 0.0433(9) Uani 1 1 d .
H11E H -0.2136 0.6001 0.5607 0.052 Uiso 1 1 calc R
H11F H -0.2373 0.5066 0.6198 0.052 Uiso 1 1 calc R
O12C O -0.0710(3) 0.57435(18) 0.64002(14) 0.0647(8) Uani 1 1 d .
C13C C -0.1075(4) 0.6584(2) 0.65281(16) 0.0334(8) Uani 1 1 d .
O14C O -0.2136(3) 0.71599(18) 0.62975(12) 0.0516(7) Uani 1 1 d .
N15C N -0.0038(3) 0.6693(2) 0.69620(14) 0.0368(7) Uani 1 1 d .
H15C H 0.062(4) 0.618(3) 0.7163(18) 0.055 Uiso 1 1 d .
C16C C -0.0129(3) 0.7432(2) 0.72862(15) 0.0286(7) Uani 1 1 d .
C17C C -0.0753(4) 0.8372(2) 0.69949(16) 0.0378(8) Uani 1 1 d .
H17C H -0.1178 0.8540 0.6553 0.045 Uiso 1 1 calc R
C18C C -0.0761(4) 0.9063(2) 0.73411(16) 0.0397(8) Uani 1 1 d .
H18C H -0.1192 0.9708 0.7141 0.048 Uiso 1 1 calc R
C19C C -0.0138(4) 0.8813(2) 0.79809(16) 0.0345(8) Uani 1 1 d .
C20C C 0.0459(4) 0.7892(2) 0.82782(17) 0.0375(8) Uani 1 1 d .
H20C H 0.0863 0.7726 0.8724 0.045 Uiso 1 1 calc R
C21C C 0.0475(4) 0.7201(2) 0.79323(16) 0.0368(8) Uani 1 1 d .
H21C H 0.0906 0.6558 0.8138 0.044 Uiso 1 1 calc R
Br1D Br 0.67306(5) 0.12808(3) -0.00249(2) 0.06041(12) Uani 1 1 d .
C1D C 0.4038(4) 0.8661(3) 0.19249(16) 0.0415(9) Uani 1 1 d .
H1D H 0.2999 0.8657 0.2096 0.050 Uiso 1 1 calc R
C2D C 0.4351(5) 0.9692(3) 0.1690(2) 0.0641(12) Uani 1 1 d .
H2G H 0.5221 0.9710 0.1392 0.077 Uiso 1 1 calc R
H2H H 0.3483 1.0089 0.1418 0.077 Uiso 1 1 calc R
C3D C 0.4660(5) 1.0143(3) 0.2250(3) 0.0750(14) Uani 1 1 d .
H3G H 0.3997 0.9927 0.2629 0.090 Uiso 1 1 calc R
H3H H 0.4414 1.0850 0.2084 0.090 Uiso 1 1 calc R
C4D C 0.6273(5) 0.9892(3) 0.2506(3) 0.0698(13) Uani 1 1 d .
H4G H 0.6928 1.0062 0.2116 0.084 Uiso 1 1 calc R
H4H H 0.6426 1.0302 0.2808 0.084 Uiso 1 1 calc R
C5D C 0.6775(4) 0.8860(3) 0.28793(19) 0.0483(9) Uani 1 1 d .
H5G H 0.6172 0.8703 0.3289 0.058 Uiso 1 1 calc R
H5H H 0.7826 0.8798 0.3028 0.058 Uiso 1 1 calc R
C6D C 0.6664(3) 0.8119(2) 0.24847(16) 0.0320(7) Uani 1 1 d .
H6G H 0.7042 0.8362 0.2027 0.038 Uiso 1 1 calc R
H6H H 0.7328 0.7521 0.2706 0.038 Uiso 1 1 calc R
C7D C 0.5111(3) 0.7874(2) 0.24198(15) 0.0312(8) Uani 1 1 d .
C8D C 0.4964(4) 0.7187(3) 0.19648(15) 0.0377(8) Uani 1 1 d .
H8D H 0.4190 0.6769 0.2147 0.045 Uiso 1 1 calc R
C9D C 0.4267(4) 0.8064(3) 0.14095(17) 0.0563(11) Uani 1 1 d .
H9G H 0.4969 0.8298 0.1051 0.068 Uiso 1 1 calc R
H9H H 0.3325 0.7974 0.1214 0.068 Uiso 1 1 calc R
O10D O 0.4473(3) 0.75763(18) 0.30690(11) 0.0378(6) Uani 1 1 d .
H10D H 0.509(4) 0.728(3) 0.333(2) 0.057 Uiso 1 1 d .
C11D C 0.6317(4) 0.6595(3) 0.17843(17) 0.0462(9) Uani 1 1 d .
H11G H 0.7119 0.6994 0.1638 0.055 Uiso 1 1 calc R
H11H H 0.6690 0.6060 0.2178 0.055 Uiso 1 1 calc R
O12D O 0.5874(3) 0.62206(17) 0.12377(12) 0.0498(7) Uani 1 1 d .
C13D C 0.6422(4) 0.5326(2) 0.12334(15) 0.0341(8) Uani 1 1 d .
O14D O 0.7185(3) 0.47648(16) 0.16940(11) 0.0425(6) Uani 1 1 d .
N15D N 0.6008(3) 0.5123(2) 0.06712(13) 0.0346(7) Uani 1 1 d .
H15D H 0.566(4) 0.554(3) 0.0388(18) 0.052 Uiso 1 1 d .
C16D C 0.6207(4) 0.4221(2) 0.05286(16) 0.0302(8) Uani 1 1 d .
C17D C 0.6593(4) 0.3364(2) 0.10211(16) 0.0354(8) Uani 1 1 d .
H17D H 0.6764 0.3374 0.1473 0.042 Uiso 1 1 calc R
C18D C 0.6727(4) 0.2494(2) 0.08531(18) 0.0398(8) Uani 1 1 d .
H18D H 0.6981 0.1908 0.1191 0.048 Uiso 1 1 calc R
C19D C 0.6492(4) 0.2479(2) 0.01994(18) 0.0366(8) Uani 1 1 d .
C20D C 0.6110(4) 0.3320(2) -0.02913(17) 0.0352(8) Uani 1 1 d .
H20D H 0.5939 0.3304 -0.0742 0.042 Uiso 1 1 calc R
C21D C 0.5975(3) 0.4187(2) -0.01285(16) 0.0342(8) Uani 1 1 d .
H21D H 0.5720 0.4768 -0.0470 0.041 Uiso 1 1 calc R
Br1E Br 0.63336(5) 0.20518(3) 0.31053(2) 0.07271(15) Uani 1 1 d .
C1E C 0.4221(4) 0.8569(3) 0.59783(16) 0.0367(8) Uani 1 1 d .
H1E H 0.5132 0.8452 0.6273 0.044 Uiso 1 1 calc R
C2E C 0.3556(4) 0.9608(3) 0.58458(18) 0.0498(10) Uani 1 1 d .
H2I H 0.3617 0.9808 0.6268 0.060 Uiso 1 1 calc R
H2J H 0.2487 0.9669 0.5727 0.060 Uiso 1 1 calc R
C3E C 0.4279(5) 1.0301(3) 0.52911(19) 0.0543(10) Uani 1 1 d .
H3I H 0.5372 1.0100 0.5318 0.065 Uiso 1 1 calc R
H3J H 0.4082 1.0952 0.5367 0.065 Uiso 1 1 calc R
C4E C 0.3714(5) 1.0349(3) 0.45881(19) 0.0526(10) Uani 1 1 d .
H4I H 0.2612 1.0485 0.4581 0.063 Uiso 1 1 calc R
H4J H 0.4077 1.0899 0.4266 0.063 Uiso 1 1 calc R
C5E C 0.4165(4) 0.9458(2) 0.43385(16) 0.0405(8) Uani 1 1 d .
H5I H 0.5266 0.9347 0.4317 0.049 Uiso 1 1 calc R
H5J H 0.3765 0.9588 0.3873 0.049 Uiso 1 1 calc R
C6E C 0.3654(3) 0.8535(2) 0.47567(14) 0.0310(7) Uani 1 1 d .
H6I H 0.2600 0.8681 0.4878 0.037 Uiso 1 1 calc R
H6J H 0.3699 0.8071 0.4478 0.037 Uiso 1 1 calc R
C7E C 0.4576(3) 0.8068(2) 0.53970(15) 0.0296(7) Uani 1 1 d .
C8E C 0.4055(4) 0.7151(2) 0.58675(15) 0.0334(8) Uani 1 1 d .
H8E H 0.4934 0.6751 0.6140 0.040 Uiso 1 1 calc R
C9E C 0.3215(4) 0.7801(2) 0.62822(15) 0.0383(8) Uani 1 1 d .
H9I H 0.2148 0.8007 0.6153 0.046 Uiso 1 1 calc R
H9J H 0.3346 0.7535 0.6776 0.046 Uiso 1 1 calc R
O10E O 0.6086(2) 0.79385(17) 0.51893(11) 0.0354(6) Uani 1 1 d .
H10E H 0.659(4) 0.772(3) 0.5506(19) 0.053 Uiso 1 1 d .
C11E C 0.3255(4) 0.6515(2) 0.55809(16) 0.0386(8) Uani 1 1 d .
H11I H 0.2970 0.5976 0.5941 0.046 Uiso 1 1 calc R
H11J H 0.2347 0.6880 0.5325 0.046 Uiso 1 1 calc R
O12E O 0.4331(3) 0.61693(17) 0.51427(12) 0.0535(7) Uani 1 1 d .
C13E C 0.4206(4) 0.5372(2) 0.49588(16) 0.0346(8) Uani 1 1 d .
O14E O 0.3234(3) 0.4890(2) 0.51436(13) 0.0626(8) Uani 1 1 d .
N15E N 0.5291(3) 0.5218(2) 0.45391(14) 0.0365(7) Uani 1 1 d .
H15E H 0.577(4) 0.568(3) 0.4447(19) 0.055 Uiso 1 1 d .
C16E C 0.5500(4) 0.4463(2) 0.42193(16) 0.0333(8) Uani 1 1 d .
C17E C 0.5303(4) 0.3532(2) 0.45557(17) 0.0433(9) Uani 1 1 d .
H17E H 0.4998 0.3388 0.5011 0.052 Uiso 1 1 calc R
C18E C 0.5554(5) 0.2820(3) 0.42229(18) 0.0504(10) Uani 1 1 d .
H18E H 0.5421 0.2181 0.4449 0.061 Uiso 1 1 calc R
C19E C 0.5995(4) 0.3029(3) 0.35666(18) 0.0431(9) Uani 1 1 d .
C20E C 0.6188(4) 0.3940(3) 0.32346(18) 0.0444(9) Uani 1 1 d .
H20E H 0.6490 0.4080 0.2779 0.053 Uiso 1 1 calc R
C21E C 0.5942(4) 0.4659(3) 0.35659(17) 0.0404(9) Uani 1 1 d .
H21E H 0.6081 0.5295 0.3337 0.048 Uiso 1 1 calc R
Br1F Br 0.53806(6) 0.10130(3) 0.69919(3) 0.07751(15) Uani 1 1 d .
C1F C 0.4190(4) 0.8330(2) 0.87338(14) 0.0311(7) Uani 1 1 d .
H1F H 0.3177 0.8217 0.8907 0.037 Uiso 1 1 calc R
C2F C 0.4562(5) 0.9236(3) 0.88924(18) 0.0492(10) Uani 1 1 d .
H2K H 0.5372 0.9473 0.8596 0.059 Uiso 1 1 calc R
H2L H 0.3675 0.9737 0.8784 0.059 Uiso 1 1 calc R
C3F C 0.5036(5) 0.9103(3) 0.9615(2) 0.0577(11) Uani 1 1 d .
H3K H 0.4439 0.8653 0.9913 0.069 Uiso 1 1 calc R
H3L H 0.4819 0.9729 0.9728 0.069 Uiso 1 1 calc R
C4F C 0.6681(5) 0.8718(3) 0.97533(19) 0.0565(11) Uani 1 1 d .
H4K H 0.6951 0.8777 1.0204 0.068 Uiso 1 1 calc R
H4L H 0.7266 0.9130 0.9419 0.068 Uiso 1 1 calc R
C5F C 0.7146(4) 0.7678(3) 0.97317(18) 0.0518(10) Uani 1 1 d .
H5K H 0.6613 0.7263 1.0089 0.062 Uiso 1 1 calc R
H5L H 0.8225 0.7503 0.9843 0.062 Uiso 1 1 calc R
C6F C 0.6861(4) 0.7444(3) 0.90644(17) 0.0416(9) Uani 1 1 d .
H6K H 0.7190 0.7948 0.8691 0.050 Uiso 1 1 calc R
H6L H 0.7480 0.6827 0.9061 0.050 Uiso 1 1 calc R
C7F C 0.5255(3) 0.7370(2) 0.89340(15) 0.0271(7) Uani 1 1 d .
C8F C 0.4919(3) 0.7215(2) 0.82300(15) 0.0325(7) Uani 1 1 d .
H8F H 0.4112 0.6805 0.8266 0.039 Uiso 1 1 calc R
C9F C 0.4252(4) 0.8295(2) 0.79957(15) 0.0373(8) Uani 1 1 d .
H9K H 0.4938 0.8705 0.7723 0.045 Uiso 1 1 calc R
H9L H 0.3260 0.8414 0.7771 0.045 Uiso 1 1 calc R
O10F O 0.4803(3) 0.66514(16) 0.94908(11) 0.0362(6) Uani 1 1 d .
H10F H 0.393(4) 0.668(3) 0.9520(19) 0.054 Uiso 1 1 d .
C11F C 0.6140(4) 0.6911(2) 0.77988(16) 0.0379(8) Uani 1 1 d .
H11K H 0.5746 0.7056 0.7332 0.045 Uiso 1 1 calc R
H11L H 0.6949 0.7302 0.7794 0.045 Uiso 1 1 calc R
O12F O 0.6773(2) 0.59007(16) 0.80088(11) 0.0373(5) Uani 1 1 d .
C13F C 0.6065(4) 0.5312(2) 0.77673(16) 0.0330(8) Uani 1 1 d .
O14F O 0.4833(2) 0.55372(16) 0.75020(12) 0.0439(6) Uani 1 1 d .
N15F N 0.6914(3) 0.4437(2) 0.78674(14) 0.0334(7) Uani 1 1 d .
H15F H 0.769(4) 0.437(3) 0.8046(18) 0.050 Uiso 1 1 d .
C16F C 0.6518(3) 0.3659(2) 0.76557(15) 0.0284(7) Uani 1 1 d .
C17F C 0.5611(3) 0.3790(2) 0.70911(15) 0.0318(8) Uani 1 1 d .
H17F H 0.5229 0.4421 0.6836 0.038 Uiso 1 1 calc R
C18F C 0.5266(4) 0.3003(2) 0.69013(17) 0.0383(8) Uani 1 1 d .
H18F H 0.4627 0.3092 0.6522 0.046 Uiso 1 1 calc R
C19F C 0.5845(4) 0.2093(3) 0.72600(18) 0.0430(9) Uani 1 1 d .
C20F C 0.6757(4) 0.1952(3) 0.78136(19) 0.0442(9) Uani 1 1 d .
H20F H 0.7154 0.1320 0.8059 0.053 Uiso 1 1 calc R
C21F C 0.7091(3) 0.2730(2) 0.80104(15) 0.0346(8) Uani 1 1 d .
H21F H 0.7721 0.2632 0.8394 0.041 Uiso 1 1 calc R
O1W O 0.6707(3) 0.68954(17) 0.41645(11) 0.0363(6) Uani 1 1 d .
H1WA H 0.650(4) 0.720(3) 0.4440(19) 0.054 Uiso 1 1 d .
H1WB H 0.764(5) 0.682(3) 0.4073(18) 0.054 Uiso 1 1 d .
O2W O 0.2010(3) 0.49518(17) 0.73095(12) 0.0373(6) Uani 1 1 d .
H2WA H 0.201(4) 0.467(3) 0.6979(19) 0.056 Uiso 1 1 d .
H2WB H 0.280(5) 0.491(3) 0.7409(19) 0.056 Uiso 1 1 d .

loop_
_atom_site_aniso_label
_atom_site_aniso_U_11
_atom_site_aniso_U_22
_atom_site_aniso_U_33
_atom_site_aniso_U_23
_atom_site_aniso_U_13
_atom_site_aniso_U_12
Br1A 0.0555(2) 0.0324(2) 0.0582(2) -0.01835(17) -0.00186(19) -0.00430(18)
C1A 0.0275(19) 0.051(2) 0.0415(19) -0.0156(17) 0.0059(15) -0.0176(17)
C2A 0.063(3) 0.048(2) 0.043(2) -0.0052(18) 0.0059(19) -0.018(2)
C3A 0.086(3) 0.038(2) 0.051(2) -0.0129(19) 0.002(2) -0.011(2)
C4A 0.053(3) 0.037(2) 0.050(2) -0.0097(17) -0.0007(18) 0.0064(18)
C5A 0.032(2) 0.044(2) 0.048(2) -0.0180(17) 0.0093(16) -0.0018(16)
C6A 0.0302(19) 0.0369(19) 0.0323(18) -0.0103(15) 0.0000(15) -0.0029(15)
C7A 0.0235(17) 0.0356(19) 0.0272(17) -0.0095(14) -0.0065(13) 0.0010(14)
C8A 0.0304(19) 0.044(2) 0.0378(19) -0.0183(16) 0.0002(15) -0.0005(16)
C9A 0.038(2) 0.069(3) 0.0341(18) -0.0180(18) 0.0121(15) -0.0192(19)
O10A 0.0281(13) 0.0490(15) 0.0311(12) -0.0107(11) -0.0053(10) 0.0004(11)
C11A 0.056(2) 0.042(2) 0.0377(19) -0.0186(16) 0.0098(17) -0.0105(18)
O12A 0.0710(18) 0.0371(14) 0.0352(13) -0.0182(11) 0.0156(12) -0.0198(13)
C13A 0.035(2) 0.0323(19) 0.0255(17) -0.0065(15) -0.0039(15) -0.0039(16)
O14A 0.0408(14) 0.0374(13) 0.0291(12) -0.0024(10) 0.0072(10) -0.0071(11)
N15A 0.0471(18) 0.0270(16) 0.0262(16) -0.0050(12) 0.0052(13) -0.0123(14)
C16A 0.0238(17) 0.0272(18) 0.0275(18) -0.0032(14) -0.0014(13) -0.0083(14)
C17A 0.042(2) 0.0308(19) 0.0249(17) -0.0010(15) -0.0059(15) -0.0082(16)
C18A 0.044(2) 0.0267(19) 0.0341(19) -0.0014(15) -0.0032(16) -0.0067(16)
C19A 0.0300(19) 0.0249(18) 0.040(2) -0.0119(16) -0.0035(15) -0.0029(15)
C20A 0.0313(19) 0.035(2) 0.0322(18) -0.0105(16) 0.0018(14) -0.0068(15)
C21A 0.0356(19) 0.0262(17) 0.0267(17) -0.0012(14) 0.0005(14) -0.0078(15)
Br1B 0.0700(3) 0.0676(3) 0.1285(4) -0.0625(3) -0.0035(3) 0.0059(3)
C1B 0.039(2) 0.0301(19) 0.0367(18) -0.0006(15) -0.0046(15) -0.0137(16)
C2B 0.071(3) 0.026(2) 0.058(2) -0.0030(17) -0.006(2) -0.0119(19)
C3B 0.072(3) 0.042(2) 0.063(3) -0.025(2) -0.004(2) -0.013(2)
C4B 0.053(3) 0.054(3) 0.057(2) -0.0264(19) -0.0056(19) 0.010(2)
C5B 0.044(2) 0.052(2) 0.064(2) -0.022(2) 0.0153(19) -0.0075(19)
C6B 0.032(2) 0.037(2) 0.053(2) -0.0182(17) 0.0039(16) -0.0070(16)
C7B 0.0291(18) 0.0294(18) 0.0293(17) -0.0054(14) -0.0011(14) -0.0071(15)
C8B 0.035(2) 0.0346(19) 0.0328(18) -0.0061(15) -0.0007(15) -0.0027(16)
C9B 0.050(2) 0.045(2) 0.037(2) -0.0019(17) 0.0011(17) -0.0170(18)
O10B 0.0341(13) 0.0313(12) 0.0338(12) 0.0008(10) -0.0040(11) -0.0057(12)
C11B 0.043(2) 0.036(2) 0.042(2) -0.0120(16) -0.0033(16) 0.0006(17)
O12B 0.0331(13) 0.0385(14) 0.0446(13) -0.0154(11) 0.0069(10) -0.0059(11)
C13B 0.030(2) 0.0339(19) 0.0297(17) -0.0095(15) 0.0010(15) -0.0097(16)
O14B 0.0364(15) 0.0395(14) 0.0590(15) -0.0176(12) 0.0119(13) -0.0137(12)
N15B 0.0314(17) 0.0423(18) 0.0310(15) -0.0110(13) 0.0076(12) -0.0111(14)
C16B 0.0253(18) 0.0350(19) 0.0308(17) -0.0092(15) -0.0053(14) -0.0098(15)
C17B 0.0301(19) 0.037(2) 0.042(2) -0.0122(16) 0.0022(16) -0.0134(16)
C18B 0.036(2) 0.060(3) 0.049(2) -0.028(2) 0.0041(17) -0.0121(19)
C19B 0.036(2) 0.045(2) 0.066(3) -0.026(2) -0.0124(19) 0.0015(18)
C20B 0.055(2) 0.032(2) 0.052(2) -0.0018(18) -0.018(2) -0.0079(18)
C21B 0.046(2) 0.041(2) 0.0319(18) -0.0049(16) -0.0052(16) -0.0152(18)
Br1C 0.0693(3) 0.0428(2) 0.0483(2) -0.02037(18) -0.00591(19) -0.0044(2)
C1C 0.042(2) 0.040(2) 0.0252(17) -0.0090(15) 0.0050(15) -0.0052(16)
C2C 0.073(3) 0.046(2) 0.042(2) -0.0243(18) -0.003(2) -0.010(2)
C3C 0.075(3) 0.037(2) 0.065(3) -0.024(2) -0.001(2) 0.005(2)
C4C 0.072(3) 0.032(2) 0.059(2) -0.0016(18) -0.003(2) -0.001(2)
C5C 0.047(2) 0.045(2) 0.0286(17) -0.0010(15) 0.0037(15) -0.0067(17)
C6C 0.0367(19) 0.0360(19) 0.0235(16) -0.0094(14) 0.0057(14) -0.0086(15)
C7C 0.0233(17) 0.0317(18) 0.0275(17) -0.0079(14) -0.0014(14) -0.0069(14)
C8C 0.0290(18) 0.0332(18) 0.0372(18) -0.0061(15) -0.0049(14) -0.0084(15)
C9C 0.039(2) 0.049(2) 0.0319(18) -0.0136(16) -0.0064(15) -0.0019(17)
O10C 0.0266(13) 0.0426(14) 0.0338(13) -0.0066(11) 0.0011(10) -0.0099(11)
C11C 0.041(2) 0.0369(19) 0.054(2) -0.0181(17) -0.0238(17) 0.0026(17)
O12C 0.0691(19) 0.0436(15) 0.0856(19) -0.0362(15) -0.0506(16) 0.0198(14)
C13C 0.032(2) 0.0337(19) 0.0339(18) -0.0105(15) -0.0023(15) -0.0004(17)
O14C 0.0459(15) 0.0491(15) 0.0593(16) -0.0258(13) -0.0253(13) 0.0194(13)
N15C 0.0353(17) 0.0312(16) 0.0427(17) -0.0121(13) -0.0138(13) 0.0053(13)
C16C 0.0220(17) 0.0276(18) 0.0363(18) -0.0091(15) -0.0015(14) -0.0022(14)
C17C 0.046(2) 0.036(2) 0.0297(17) -0.0035(15) -0.0105(15) -0.0066(16)
C18C 0.049(2) 0.0247(18) 0.040(2) -0.0003(15) -0.0083(17) -0.0016(16)
C19C 0.0335(19) 0.038(2) 0.0346(19) -0.0119(16) 0.0014(15) -0.0079(16)
C20C 0.035(2) 0.041(2) 0.0349(19) -0.0074(17) -0.0064(15) -0.0049(17)
C21C 0.038(2) 0.0290(19) 0.040(2) -0.0034(16) -0.0084(16) -0.0010(16)
Br1D 0.0671(3) 0.0395(2) 0.0816(3) -0.0275(2) -0.0093(2) -0.0073(2)
C1D 0.029(2) 0.053(2) 0.0366(19) -0.0064(17) -0.0003(15) 0.0017(17)
C2D 0.048(3) 0.059(3) 0.064(3) 0.014(2) 0.003(2) 0.005(2)
C3D 0.077(3) 0.026(2) 0.114(4) -0.011(2) 0.016(3) -0.001(2)
C4D 0.065(3) 0.048(3) 0.108(4) -0.035(3) 0.011(3) -0.020(2)
C5D 0.037(2) 0.051(2) 0.066(2) -0.029(2) 0.0053(18) -0.0122(18)
C6D 0.0273(18) 0.0363(19) 0.0360(18) -0.0139(15) 0.0031(14) -0.0081(15)
C7D 0.0253(18) 0.042(2) 0.0288(17) -0.0125(15) 0.0061(14) -0.0084(15)
C8D 0.037(2) 0.051(2) 0.0322(18) -0.0174(16) -0.0007(15) -0.0165(18)
C9D 0.038(2) 0.094(3) 0.037(2) -0.023(2) -0.0054(17) 0.000(2)
O10D 0.0334(14) 0.0501(16) 0.0310(13) -0.0091(11) 0.0055(10) -0.0129(12)
C11D 0.053(2) 0.050(2) 0.042(2) -0.0253(18) -0.0101(18) -0.0029(19)
O12D 0.0738(18) 0.0408(15) 0.0352(13) -0.0195(11) -0.0184(12) 0.0106(13)
C13D 0.035(2) 0.039(2) 0.0280(18) -0.0060(16) 0.0026(15) -0.0088(17)
O14D 0.0460(15) 0.0446(15) 0.0342(13) -0.0044(11) -0.0130(11) -0.0069(12)
N15D 0.0462(19) 0.0291(17) 0.0243(15) -0.0030(12) -0.0079(13) 0.0023(14)
C16D 0.0263(18) 0.0315(19) 0.0316(18) -0.0071(15) 0.0002(14) -0.0022(15)
C17D 0.036(2) 0.036(2) 0.0321(18) -0.0068(16) -0.0006(15) -0.0037(16)
C18D 0.041(2) 0.0280(19) 0.044(2) 0.0001(16) 0.0022(16) -0.0020(16)
C19D 0.032(2) 0.033(2) 0.050(2) -0.0178(18) 0.0017(16) -0.0075(16)
C20D 0.0303(19) 0.039(2) 0.0396(19) -0.0163(17) -0.0012(15) -0.0035(16)
C21D 0.0276(18) 0.039(2) 0.0339(19) -0.0084(15) -0.0026(14) 0.0014(15)
Br1E 0.1068(4) 0.0602(3) 0.0653(3) -0.0392(2) -0.0005(3) -0.0160(3)
C1E 0.0295(19) 0.050(2) 0.0355(18) -0.0193(16) 0.0016(15) -0.0081(16)
C2E 0.053(2) 0.055(2) 0.050(2) -0.0292(19) 0.0108(18) -0.009(2)
C3E 0.061(3) 0.046(2) 0.067(3) -0.027(2) 0.013(2) -0.020(2)
C4E 0.057(3) 0.037(2) 0.061(2) -0.0039(18) 0.0037(19) -0.0116(19)
C5E 0.041(2) 0.046(2) 0.0335(18) -0.0066(16) -0.0032(16) -0.0101(17)
C6E 0.0283(18) 0.0369(19) 0.0281(16) -0.0095(14) -0.0025(13) -0.0034(15)
C7E 0.0268(18) 0.0345(18) 0.0287(17) -0.0113(14) 0.0037(14) -0.0033(15)
C8E 0.0301(19) 0.038(2) 0.0289(17) -0.0042(15) -0.0001(14) -0.0017(15)
C9E 0.036(2) 0.049(2) 0.0311(18) -0.0140(16) 0.0076(15) -0.0057(17)
O10E 0.0240(13) 0.0495(15) 0.0334(13) -0.0137(11) -0.0015(10) -0.0014(11)
C11E 0.037(2) 0.041(2) 0.0400(19) -0.0134(16) 0.0134(16) -0.0097(16)
O12E 0.0591(17) 0.0470(15) 0.0672(16) -0.0313(13) 0.0328(14) -0.0229(13)
C13E 0.035(2) 0.040(2) 0.0303(17) -0.0092(15) 0.0022(16) -0.0126(17)
O14E 0.0667(19) 0.074(2) 0.0697(17) -0.0419(15) 0.0391(15) -0.0464(17)
N15E 0.0395(18) 0.0308(16) 0.0442(16) -0.0139(14) 0.0102(14) -0.0150(13)
C16E 0.0296(19) 0.034(2) 0.0389(19) -0.0119(15) -0.0019(15) -0.0102(15)
C17E 0.060(3) 0.037(2) 0.0328(19) -0.0058(16) 0.0031(17) -0.0147(18)
C18E 0.074(3) 0.038(2) 0.044(2) -0.0127(18) 0.003(2) -0.020(2)
C19E 0.051(2) 0.041(2) 0.044(2) -0.0217(18) -0.0038(17) -0.0092(18)
C20E 0.051(2) 0.046(2) 0.037(2) -0.0125(18) 0.0041(17) -0.0098(19)
C21E 0.047(2) 0.037(2) 0.036(2) -0.0051(16) 0.0111(16) -0.0122(17)
Br1F 0.0865(4) 0.0502(3) 0.1062(4) -0.0392(3) -0.0278(3) -0.0056(2)
C1F 0.0303(18) 0.0317(18) 0.0293(17) -0.0050(14) 0.0011(14) -0.0033(15)
C2F 0.062(3) 0.033(2) 0.052(2) -0.0123(17) -0.0040(19) -0.0021(19)
C3F 0.072(3) 0.046(2) 0.063(3) -0.028(2) -0.002(2) -0.010(2)
C4F 0.067(3) 0.063(3) 0.050(2) -0.020(2) -0.002(2) -0.033(2)
C5F 0.037(2) 0.062(3) 0.058(2) -0.016(2) -0.0132(18) -0.0103(19)
C6F 0.031(2) 0.044(2) 0.052(2) -0.0169(18) -0.0038(16) -0.0053(17)
C7F 0.0229(17) 0.0267(18) 0.0302(17) -0.0039(14) 0.0015(14) -0.0054(14)
C8F 0.0284(18) 0.0312(18) 0.0373(18) -0.0065(14) -0.0008(14) -0.0073(15)
C9F 0.036(2) 0.0334(19) 0.0385(18) -0.0035(15) -0.0020(15) -0.0020(16)
O10F 0.0297(13) 0.0348(13) 0.0376(13) 0.0010(10) -0.0006(11) -0.0029(11)
C11F 0.039(2) 0.0347(19) 0.0425(19) -0.0138(15) 0.0052(16) -0.0079(16)
O12F 0.0323(13) 0.0377(13) 0.0469(13) -0.0206(11) -0.0048(10) -0.0032(11)
C13F 0.030(2) 0.037(2) 0.0330(18) -0.0122(16) 0.0045(16) -0.0051(17)
O14F 0.0292(14) 0.0394(14) 0.0658(16) -0.0215(12) -0.0121(12) 0.0020(11)
N15F 0.0253(15) 0.0362(16) 0.0408(16) -0.0167(13) -0.0063(12) 0.0020(14)
C16F 0.0195(17) 0.0382(19) 0.0297(17) -0.0136(15) 0.0053(13) -0.0033(15)
C17F 0.0291(19) 0.0330(19) 0.0299(17) -0.0059(15) 0.0037(14) 0.0021(15)
C18F 0.0311(19) 0.044(2) 0.0429(19) -0.0202(17) -0.0047(15) 0.0028(17)
C19F 0.038(2) 0.039(2) 0.058(2) -0.0252(18) -0.0043(18) -0.0026(17)
C20F 0.041(2) 0.035(2) 0.056(2) -0.0162(17) -0.0012(18) 0.0052(17)
C21F 0.0274(18) 0.041(2) 0.0344(17) -0.0125(15) -0.0019(14) 0.0034(16)
O1W 0.0318(13) 0.0392(14) 0.0410(14) -0.0135(11) 0.0044(11) -0.0100(11)
O2W 0.0300(13) 0.0407(14) 0.0382(13) -0.0089(11) -0.0077(11) 0.0028(12)

loop_
_atom_type_symbol
_atom_type_description
_atom_type_scat_dispersion_real
_atom_type_scat_dispersion_imag
_atom_type_scat_source
C C 0.0033 0.0016 'International Tables Vol C Tables 4.2.6.8 and 6.1.1.4'
H H 0.0000 0.0000 'International Tables Vol C Tables 4.2.6.8 and 6.1.1.4'
N N 0.0061 0.0033 'International Tables Vol C Tables 4.2.6.8 and 6.1.1.4'
O O 0.0106 0.0060 'International Tables Vol C Tables 4.2.6.8 and 6.1.1.4'
Br Br -0.2901 2.4595 'International Tables Vol C Tables 4.2.6.8 and 6.1.1.4'

loop_
_geom_angle_atom_site_label_1
_geom_angle_atom_site_label_2
_geom_angle_atom_site_label_3
_geom_angle
C2A C1A C7A 121.5(3)
C2A C1A C9A 116.3(3)
C7A C1A C9A 88.5(2)
C2A C1A H1A 109.6
C7A C1A H1A 109.6
C9A C1A H1A 109.6
C1A C2A C3A 115.8(3)
C1A C2A H2A 108.3
C3A C2A H2A 108.3
C1A C2A H2B 108.3
C3A C2A H2B 108.3
H2A C2A H2B 107.4
C2A C3A C4A 113.5(3)
C2A C3A H3A 108.9
C4A C3A H3A 108.9
C2A C3A H3B 108.9
C4A C3A H3B 108.9
H3A C3A H3B 107.7
C5A C4A C3A 116.1(3)
C5A C4A H4A 108.3
C3A C4A H4A 108.3
C5A C4A H4B 108.3
C3A C4A H4B 108.3
H4A C4A H4B 107.4
C4A C5A C6A 116.9(3)
C4A C5A H5A 108.1
C6A C5A H5A 108.1
C4A C5A H5B 108.1
C6A C5A H5B 108.1
H5A C5A H5B 107.3
C7A C6A C5A 114.5(3)
C7A C6A H6A 108.6
C5A C6A H6A 108.6
C7A C6A H6B 108.6
C5A C6A H6B 108.6
H6A C6A H6B 107.6
O10A C7A C6A 110.2(2)
O10A C7A C1A 112.5(3)
C6A C7A C1A 115.6(3)
O10A C7A C8A 113.3(2)
C6A C7A C8A 115.1(3)
C1A C7A C8A 88.7(2)
C11A C8A C9A 117.4(3)
C11A C8A C7A 120.7(3)
C9A C8A C7A 88.4(3)
C11A C8A H8A 109.5
C9A C8A H8A 109.5
C7A C8A H8A 109.5
C8A C9A C1A 89.6(2)
C8A C9A H9A 113.7
C1A C9A H9A 113.7
C8A C9A H9B 113.7
C1A C9A H9B 113.7
H9A C9A H9B 111.0
C7A O10A H10A 112(3)
O12A C11A C8A 107.0(3)
O12A C11A H11A 110.3
C8A C11A H11A 110.3
O12A C11A H11B 110.3
C8A C11A H11B 110.3
H11A C11A H11B 108.6
C13A O12A C11A 117.5(3)
O14A C13A O12A 124.2(3)
O14A C13A N15A 125.7(3)
O12A C13A N15A 110.2(3)
C13A N15A C16A 126.3(3)
C13A N15A H15A 112(3)
C16A N15A H15A 121(3)
C17A C16A N15A 123.6(3)
C17A C16A C21A 119.2(3)
N15A C16A C21A 117.2(3)
C18A C17A C16A 120.0(3)
C18A C17A H17A 120.0
C16A C17A H17A 120.0
C19A C18A C17A 120.2(3)
C19A C18A H18A 119.9
C17A C18A H18A 119.9
C18A C19A C20A 121.2(3)
C18A C19A Br1A 119.7(3)
C20A C19A Br1A 119.1(2)
C19A C20A C21A 119.4(3)
C19A C20A H20A 120.3
C21A C20A H20A 120.3
C20A C21A C16A 120.1(3)
C20A C21A H21A 119.9
C16A C21A H21A 119.9
C2B C1B C7B 121.9(3)
C2B C1B C9B 117.5(3)
C7B C1B C9B 89.3(2)
C2B C1B H1B 108.8
C7B C1B H1B 108.8
C9B C1B H1B 108.8
C1B C2B C3B 114.6(3)
C1B C2B H2C 108.6
C3B C2B H2C 108.6
C1B C2B H2D 108.6
C3B C2B H2D 108.6
H2C C2B H2D 107.6
C4B C3B C2B 114.5(3)
C4B C3B H3C 108.6
C2B C3B H3C 108.6
C4B C3B H3D 108.6
C2B C3B H3D 108.6
H3C C3B H3D 107.6
C5B C4B C3B 115.5(3)
C5B C4B H4C 108.4
C3B C4B H4C 108.4
C5B C4B H4D 108.4
C3B C4B H4D 108.4
H4C C4B H4D 107.5
C4B C5B C6B 115.8(3)
C4B C5B H5C 108.3
C6B C5B H5C 108.3
C4B C5B H5D 108.3
C6B C5B H5D 108.3
H5C C5B H5D 107.4
C7B C6B C5B 114.5(3)
C7B C6B H6C 108.6
C5B C6B H6C 108.6
C7B C6B H6D 108.6
C5B C6B H6D 108.6
H6C C6B H6D 107.6
O10B C7B C6B 106.9(3)
O10B C7B C1B 115.8(2)
C6B C7B C1B 116.1(3)
O10B C7B C8B 113.6(2)
C6B C7B C8B 114.6(3)
C1B C7B C8B 89.3(2)
C11B C8B C9B 113.9(3)
C11B C8B C7B 121.9(3)
C9B C8B C7B 88.2(2)
C11B C8B H8B 110.3
C9B C8B H8B 110.3
C7B C8B H8B 110.3
C1B C9B C8B 89.5(2)
C1B C9B H9C 113.7
C8B C9B H9C 113.7
C1B C9B H9D 113.7
C8B C9B H9D 113.7
H9C C9B H9D 111.0
C7B O10B H10B 112(3)
O12B C11B C8B 115.3(3)
O12B C11B H11C 108.5
C8B C11B H11C 108.5
O12B C11B H11D 108.5
C8B C11B H11D 108.5
H11C C11B H11D 107.5
C13B O12B C11B 115.8(3)
O14B C13B O12B 123.8(3)
O14B C13B N15B 124.8(3)
O12B C13B N15B 111.3(3)
C13B N15B C16B 125.3(3)
C13B N15B H15B 121(3)
C16B N15B H15B 114(3)
C21B C16B C17B 119.7(3)
C21B C16B N15B 118.5(3)
C17B C16B N15B 121.8(3)
C16B C17B C18B 119.6(3)
C16B C17B H17B 120.2
C18B C17B H17B 120.2
C19B C18B C17B 119.1(3)
C19B C18B H18B 120.4
C17B C18B H18B 120.4
C20B C19B C18B 121.4(3)
C20B C19B Br1B 120.4(3)
C18B C19B Br1B 118.1(3)
C19B C20B C21B 119.5(3)
C19B C20B H20B 120.2
C21B C20B H20B 120.2
C20B C21B C16B 120.6(3)
C20B C21B H21B 119.7
C16B C21B H21B 119.7
C2C C1C C9C 117.3(3)
C2C C1C C7C 122.2(3)
C9C C1C C7C 87.6(2)
C2C C1C H1C 109.3
C9C C1C H1C 109.3
C7C C1C H1C 109.3
C3C C2C C1C 114.8(3)
C3C C2C H2E 108.6
C1C C2C H2E 108.6
C3C C2C H2F 108.6
C1C C2C H2F 108.6
H2E C2C H2F 107.6
C2C C3C C4C 112.9(3)
C2C C3C H3E 109.0
C4C C3C H3E 109.0
C2C C3C H3F 109.0
C4C C3C H3F 109.0
H3E C3C H3F 107.8
C5C C4C C3C 115.4(3)
C5C C4C H4E 108.4
C3C C4C H4E 108.4
C5C C4C H4F 108.4
C3C C4C H4F 108.4
H4E C4C H4F 107.5
C4C C5C C6C 115.4(3)
C4C C5C H5E 108.4
C6C C5C H5E 108.4
C4C C5C H5F 108.4
C6C C5C H5F 108.4
H5E C5C H5F 107.5
C7C C6C C5C 113.9(3)
C7C C6C H6E 108.8
C5C C6C H6E 108.8
C7C C6C H6F 108.8
C5C C6C H6F 108.8
H6E C6C H6F 107.7
O10C C7C C6C 105.8(2)
O10C C7C C8C 114.6(3)
C6C C7C C8C 116.7(3)
O10C C7C C1C 117.5(3)
C6C C7C C1C 114.3(3)
C8C C7C C1C 87.7(2)
C11C C8C C9C 119.9(3)
C11C C8C C7C 120.1(3)
C9C C8C C7C 88.9(2)
C11C C8C H8C 108.8
C9C C8C H8C 108.8
C7C C8C H8C 108.8
C8C C9C C1C 88.7(2)
C8C C9C H9E 113.9
C1C C9C H9E 113.9
C8C C9C H9F 113.9
C1C C9C H9F 113.9
H9E C9C H9F 111.1
C7C O10C H10C 112(3)
O12C C11C C8C 104.4(3)
O12C C11C H11E 110.9
C8C C11C H11E 110.9
O12C C11C H11F 110.9
C8C C11C H11F 110.9
H11E C11C H11F 108.9
C13C O12C C11C 120.5(3)
O14C C13C O12C 125.6(3)
O14C C13C N15C 125.7(3)
O12C C13C N15C 108.7(3)
C13C N15C C16C 126.1(3)
C13C N15C H15C 118(2)
C16C N15C H15C 113(2)
C17C C16C C21C 118.8(3)
C17C C16C N15C 123.9(3)
C21C C16C N15C 117.2(3)
C18C C17C C16C 120.4(3)
C18C C17C H17C 119.8
C16C C17C H17C 119.8
C17C C18C C19C 119.5(3)
C17C C18C H18C 120.3
C19C C18C H18C 120.3
C20C C19C C18C 121.0(3)
C20C C19C Br1C 118.9(2)
C18C C19C Br1C 120.2(3)
C19C C20C C21C 119.7(3)
C19C C20C H20C 120.2
C21C C20C H20C 120.2
C20C C21C C16C 120.7(3)
C20C C21C H21C 119.6
C16C C21C H21C 119.6
C2D C1D C9D 116.4(3)
C2D C1D C7D 121.6(3)
C9D C1D C7D 89.2(3)
C2D C1D H1D 109.3
C9D C1D H1D 109.3
C7D C1D H1D 109.3
C3D C2D C1D 114.8(3)
C3D C2D H2G 108.6
C1D C2D H2G 108.6
C3D C2D H2H 108.6
C1D C2D H2H 108.6
H2G C2D H2H 107.5
C2D C3D C4D 113.3(4)
C2D C3D H3G 108.9
C4D C3D H3G 108.9
C2D C3D H3H 108.9
C4D C3D H3H 108.9
H3G C3D H3H 107.7
C5D C4D C3D 116.4(4)
C5D C4D H4G 108.2
C3D C4D H4G 108.2
C5D C4D H4H 108.2
C3D C4D H4H 108.2
H4G C4D H4H 107.3
C4D C5D C6D 115.8(3)
C4D C5D H5G 108.3
C6D C5D H5G 108.3
C4D C5D H5H 108.3
C6D C5D H5H 108.3
H5G C5D H5H 107.4
C7D C6D C5D 115.4(3)
C7D C6D H6G 108.4
C5D C6D H6G 108.4
C7D C6D H6H 108.4
C5D C6D H6H 108.4
H6G C6D H6H 107.5
O10D C7D C6D 110.7(2)
O10D C7D C1D 111.9(3)
C6D C7D C1D 115.0(3)
O10D C7D C8D 113.3(3)
C6D C7D C8D 115.7(3)
C1D C7D C8D 88.6(2)
C11D C8D C9D 116.7(3)
C11D C8D C7D 120.3(3)
C9D C8D C7D 88.6(3)
C11D C8D H8D 109.8
C9D C8D H8D 109.8
C7D C8D H8D 109.8
C1D C9D C8D 90.0(2)
C1D C9D H9G 113.6
C8D C9D H9G 113.6
C1D C9D H9H 113.6
C8D C9D H9H 113.6
H9G C9D H9H 110.9
C7D O10D H10D 110(3)
O12D C11D C8D 106.9(3)
O12D C11D H11G 110.3
C8D C11D H11G 110.3
O12D C11D H11H 110.3
C8D C11D H11H 110.3
H11G C11D H11H 108.6
C13D O12D C11D 118.8(3)
O14D C13D O12D 123.6(3)
O14D C13D N15D 125.2(3)
O12D C13D N15D 111.2(3)
C13D N15D C16D 127.3(3)
C13D N15D H15D 118(3)
C16D N15D H15D 115(3)
C21D C16D C17D 118.9(3)
C21D C16D N15D 118.3(3)
C17D C16D N15D 122.7(3)
C18D C17D C16D 120.1(3)
C18D C17D H17D 120.0
C16D C17D H17D 120.0
C19D C18D C17D 119.9(3)
C19D C18D H18D 120.0
C17D C18D H18D 120.0
C18D C19D C20D 120.6(3)
C18D C19D Br1D 119.3(3)
C20D C19D Br1D 120.2(3)
C19D C20D C21D 119.9(3)
C19D C20D H20D 120.1
C21D C20D H20D 120.1
C20D C21D C16D 120.7(3)
C20D C21D H21D 119.7
C16D C21D H21D 119.7
C2E C1E C9E 118.1(3)
C2E C1E C7E 122.1(3)
C9E C1E C7E 88.3(2)
C2E C1E H1E 108.8
C9E C1E H1E 108.8
C7E C1E H1E 108.8
C1E C2E C3E 115.6(3)
C1E C2E H2I 108.4
C3E C2E H2I 108.4
C1E C2E H2J 108.4
C3E C2E H2J 108.4
H2I C2E H2J 107.4
C2E C3E C4E 113.1(3)
C2E C3E H3I 109.0
C4E C3E H3I 109.0
C2E C3E H3J 109.0
C4E C3E H3J 109.0
H3I C3E H3J 107.8
C5E C4E C3E 116.1(3)
C5E C4E H4I 108.3
C3E C4E H4I 108.3
C5E C4E H4J 108.3
C3E C4E H4J 108.3
H4I C4E H4J 107.4
C4E C5E C6E 116.2(3)
C4E C5E H5I 108.2
C6E C5E H5I 108.2
C4E C5E H5J 108.2
C6E C5E H5J 108.2
H5I C5E H5J 107.4
C7E C6E C5E 113.7(3)
C7E C6E H6I 108.8
C5E C6E H6I 108.8
C7E C6E H6J 108.8
C5E C6E H6J 108.8
H6I C6E H6J 107.7
O10E C7E C6E 105.8(2)
O10E C7E C8E 114.7(3)
C6E C7E C8E 116.2(3)
O10E C7E C1E 118.0(3)
C6E C7E C1E 114.4(3)
C8E C7E C1E 87.7(2)
C11E C8E C9E 120.7(3)
C11E C8E C7E 120.4(3)
C9E C8E C7E 88.2(2)
C11E C8E H8E 108.6
C9E C8E H8E 108.6
C7E C8E H8E 108.6
C1E C9E C8E 88.8(2)
C1E C9E H9I 113.8
C8E C9E H9I 113.8
C1E C9E H9J 113.8
C8E C9E H9J 113.8
H9I C9E H9J 111.1
C7E O10E H10E 108(3)
O12E C11E C8E 103.7(3)
O12E C11E H11I 111.0
C8E C11E H11I 111.0
O12E C11E H11J 111.0
C8E C11E H11J 111.0
H11I C11E H11J 109.0
C13E O12E C11E 120.6(3)
O14E C13E N15E 126.6(3)
O14E C13E O12E 123.9(3)
N15E C13E O12E 109.5(3)
C13E N15E C16E 126.2(3)
C13E N15E H15E 110(3)
C16E N15E H15E 123(3)
C21E C16E C17E 119.7(3)
C21E C16E N15E 118.4(3)
C17E C16E N15E 121.8(3)
C18E C17E C16E 119.3(3)
C18E C17E H17E 120.4
C16E C17E H17E 120.4
C19E C18E C17E 120.3(3)
C19E C18E H18E 119.9
C17E C18E H18E 119.9
C20E C19E C18E 120.7(3)
C20E C19E Br1E 118.9(3)
C18E C19E Br1E 120.4(3)
C19E C20E C21E 119.4(3)
C19E C20E H20E 120.3
C21E C20E H20E 120.3
C16E C21E C20E 120.6(3)
C16E C21E H21E 119.7
C20E C21E H21E 119.7
C2F C1F C9F 117.3(3)
C2F C1F C7F 121.8(3)
C9F C1F C7F 89.9(2)
C2F C1F H1F 108.7
C9F C1F H1F 108.7
C7F C1F H1F 108.7
C3F C2F C1F 114.5(3)
C3F C2F H2K 108.6
C1F C2F H2K 108.6
C3F C2F H2L 108.6
C1F C2F H2L 108.6
H2K C2F H2L 107.6
C2F C3F C4F 113.2(3)
C2F C3F H3K 108.9
C4F C3F H3K 108.9
C2F C3F H3L 108.9
C4F C3F H3L 108.9
H3K C3F H3L 107.7
C3F C4F C5F 115.6(3)
C3F C4F H4K 108.4
C5F C4F H4K 108.4
C3F C4F H4L 108.4
C5F C4F H4L 108.4
H4K C4F H4L 107.5
C4F C5F C6F 116.5(3)
C4F C5F H5K 108.2
C6F C5F H5K 108.2
C4F C5F H5L 108.2
C6F C5F H5L 108.2
H5K C5F H5L 107.3
C7F C6F C5F 114.4(3)
C7F C6F H6K 108.7
C5F C6F H6K 108.7
C7F C6F H6L 108.7
C5F C6F H6L 108.7
H6K C6F H6L 107.6
O10F C7F C6F 107.3(2)
O10F C7F C1F 115.8(2)
C6F C7F C1F 115.9(3)
O10F C7F C8F 113.8(3)
C6F C7F C8F 115.1(3)
C1F C7F C8F 88.4(2)
C11F C8F C9F 114.3(3)
C11F C8F C7F 121.6(3)
C9F C8F C7F 88.3(2)
C11F C8F H8F 110.2
C9F C8F H8F 110.2
C7F C8F H8F 110.2
C1F C9F C8F 89.2(2)
C1F C9F H9K 113.8
C8F C9F H9K 113.8
C1F C9F H9L 113.8
C8F C9F H9L 113.8
H9K C9F H9L 111.0
C7F O10F H10F 113(3)
O12F C11F C8F 115.0(3)
O12F C11F H11K 108.5
C8F C11F H11K 108.5
O12F C11F H11L 108.5
C8F C11F H11L 108.5
H11K C11F H11L 107.5
C13F O12F C11F 115.2(2)
O14F C13F O12F 124.1(3)
O14F C13F N15F 125.6(3)
O12F C13F N15F 110.3(3)
C13F N15F C16F 124.9(3)
C13F N15F H15F 117(3)
C16F N15F H15F 118(3)
C21F C16F C17F 118.9(3)
C21F C16F N15F 118.9(3)
C17F C16F N15F 122.2(3)
C18F C17F C16F 120.0(3)
C18F C17F H17F 120.0
C16F C17F H17F 120.0
C19F C18F C17F 120.1(3)
C19F C18F H18F 120.0
C17F C18F H18F 120.0
C18F C19F C20F 120.6(3)
C18F C19F Br1F 119.9(3)
C20F C19F Br1F 119.5(3)
C21F C20F C19F 119.7(3)
C21F C20F H20F 120.1
C19F C20F H20F 120.1
C20F C21F C16F 120.8(3)
C20F C21F H21F 119.6
C16F C21F H21F 119.6
H1WA O1W H1WB 114(4)
H2WA O2W H2WB 106(4)

loop_
_geom_bond_atom_site_label_1
_geom_bond_atom_site_label_2
_geom_bond_distance
Br1A C19A 1.911(3)
C1A C2A 1.510(5)
C1A C7A 1.535(5)
C1A C9A 1.545(5)
C1A H1A 1.0000
C2A C3A 1.511(5)
C2A H2A 0.9900
C2A H2B 0.9900
C3A C4A 1.523(6)
C3A H3A 0.9900
C3A H3B 0.9900
C4A C5A 1.514(5)
C4A H4A 0.9900
C4A H4B 0.9900
C5A C6A 1.524(4)
C5A H5A 0.9900
C5A H5B 0.9900
C6A C7A 1.522(4)
C6A H6A 0.9900
C6A H6B 0.9900
C7A O10A 1.438(4)
C7A C8A 1.558(4)
C8A C11A 1.494(5)
C8A C9A 1.525(5)
C8A H8A 1.0000
C9A H9A 0.9900
C9A H9B 0.9900
O10A H10A 0.85(4)
C11A O12A 1.458(4)
C11A H11A 0.9900
C11A H11B 0.9900
O12A C13A 1.336(4)
C13A O14A 1.215(4)
C13A N15A 1.354(4)
N15A C16A 1.397(4)
N15A H15A 0.83(4)
C16A C17A 1.394(4)
C16A C21A 1.399(4)
C17A C18A 1.377(5)
C17A H17A 0.9500
C18A C19A 1.365(4)
C18A H18A 0.9500
C19A C20A 1.378(5)
C20A C21A 1.381(4)
C20A H20A 0.9500
C21A H21A 0.9500
Br1B C19B 1.909(4)
C1B C2B 1.513(5)
C1B C7B 1.540(4)
C1B C9B 1.544(4)
C1B H1B 1.0000
C2B C3B 1.520(5)
C2B H2C 0.9900
C2B H2D 0.9900
C3B C4B 1.520(6)
C3B H3C 0.9900
C3B H3D 0.9900
C4B C5B 1.511(5)
C4B H4C 0.9900
C4B H4D 0.9900
C5B C6B 1.535(5)
C5B H5C 0.9900
C5B H5D 0.9900
C6B C7B 1.516(5)
C6B H6C 0.9900
C6B H6D 0.9900
C7B O10B 1.427(4)
C7B C8B 1.563(4)
C8B C11B 1.500(5)
C8B C9B 1.553(5)
C8B H8B 1.0000
C9B H9C 0.9900
C9B H9D 0.9900
O10B H10B 0.75(4)
C11B O12B 1.460(4)
C11B H11C 0.9900
C11B H11D 0.9900
O12B C13B 1.330(4)
C13B O14B 1.219(4)
C13B N15B 1.349(4)
N15B C16B 1.412(4)
N15B H15B 0.73(4)
C16B C21B 1.382(4)
C16B C17B 1.384(5)
C17B C18B 1.396(5)
C17B H17B 0.9500
C18B C19B 1.371(5)
C18B H18B 0.9500
C19B C20B 1.369(6)
C20B C21B 1.369(5)
C20B H20B 0.9500
C21B H21B 0.9500
Br1C C19C 1.904(3)
C1C C2C 1.510(5)
C1C C9C 1.551(5)
C1C C7C 1.562(4)
C1C H1C 1.0000
C2C C3C 1.503(5)
C2C H2E 0.9900
C2C H2F 0.9900
C3C C4C 1.528(5)
C3C H3E 0.9900
C3C H3F 0.9900
C4C C5C 1.519(5)
C4C H4E 0.9900
C4C H4F 0.9900
C5C C6C 1.536(5)
C5C H5E 0.9900
C5C H5F 0.9900
C6C C7C 1.514(4)
C6C H6E 0.9900
C6C H6F 0.9900
C7C O10C 1.431(4)
C7C C8C 1.548(4)
C8C C11C 1.507(5)
C8C C9C 1.529(4)
C8C H8C 1.0000
C9C H9E 0.9900
C9C H9F 0.9900
O10C H10C 0.84(4)
C11C O12C 1.445(4)
C11C H11E 0.9900
C11C H11F 0.9900
O12C C13C 1.313(4)
C13C O14C 1.196(4)
C13C N15C 1.360(4)
N15C C16C 1.399(4)
N15C H15C 0.89(4)
C16C C17C 1.383(4)
C16C C21C 1.385(4)
C17C C18C 1.376(4)
C17C H17C 0.9500
C18C C19C 1.378(4)
C18C H18C 0.9500
C19C C20C 1.357(5)
C20C C21C 1.374(5)
C20C H20C 0.9500
C21C H21C 0.9500
Br1D C19D 1.901(3)
C1D C2D 1.521(5)
C1D C9D 1.530(5)
C1D C7D 1.549(4)
C1D H1D 1.0000
C2D C3D 1.514(6)
C2D H2G 0.9900
C2D H2H 0.9900
C3D C4D 1.524(6)
C3D H3G 0.9900
C3D H3H 0.9900
C4D C5D 1.506(6)
C4D H4G 0.9900
C4D H4H 0.9900
C5D C6D 1.525(4)
C5D H5G 0.9900
C5D H5H 0.9900
C6D C7D 1.518(4)
C6D H6G 0.9900
C6D H6H 0.9900
C7D O10D 1.432(4)
C7D C8D 1.557(4)
C8D C11D 1.494(5)
C8D C9D 1.538(5)
C8D H8D 1.0000
C9D H9G 0.9900
C9D H9H 0.9900
O10D H10D 0.78(4)
C11D O12D 1.456(4)
C11D H11G 0.9900
C11D H11H 0.9900
O12D C13D 1.328(4)
C13D O14D 1.225(4)
C13D N15D 1.338(4)
N15D C16D 1.406(4)
N15D H15D 0.76(4)
C16D C21D 1.386(4)
C16D C17D 1.391(4)
C17D C18D 1.386(5)
C17D H17D 0.9500
C18D C19D 1.371(5)
C18D H18D 0.9500
C19D C20D 1.373(5)
C20D C21D 1.377(4)
C20D H20D 0.9500
C21D H21D 0.9500
Br1E C19E 1.894(3)
C1E C2E 1.502(5)
C1E C9E 1.545(5)
C1E C7E 1.562(4)
C1E H1E 1.0000
C2E C3E 1.522(5)
C2E H2I 0.9900
C2E H2J 0.9900
C3E C4E 1.523(5)
C3E H3I 0.9900
C3E H3J 0.9900
C4E C5E 1.518(5)
C4E H4I 0.9900
C4E H4J 0.9900
C5E C6E 1.525(5)
C5E H5I 0.9900
C5E H5J 0.9900
C6E C7E 1.518(4)
C6E H6I 0.9900
C6E H6J 0.9900
C7E O10E 1.428(4)
C7E C8E 1.562(5)
C8E C11E 1.492(5)
C8E C9E 1.547(4)
C8E H8E 1.0000
C9E H9I 0.9900
C9E H9J 0.9900
O10E H10E 0.77(4)
C11E O12E 1.443(4)
C11E H11I 0.9900
C11E H11J 0.9900
O12E C13E 1.331(4)
C13E O14E 1.201(4)
C13E N15E 1.331(4)
N15E C16E 1.411(4)
N15E H15E 0.83(4)
C16E C21E 1.365(5)
C16E C17E 1.388(5)
C17E C18E 1.375(5)
C17E H17E 0.9500
C18E C19E 1.370(5)
C18E H18E 0.9500
C19E C20E 1.359(5)
C20E C21E 1.382(5)
C20E H20E 0.9500
C21E H21E 0.9500
Br1F C19F 1.899(3)
C1F C2F 1.523(5)
C1F C9F 1.532(4)
C1F C7F 1.542(4)
C1F H1F 1.0000
C2F C3F 1.510(5)
C2F H2K 0.9900
C2F H2L 0.9900
C3F C4F 1.520(6)
C3F H3K 0.9900
C3F H3L 0.9900
C4F C5F 1.524(5)
C4F H4K 0.9900
C4F H4L 0.9900
C5F C6F 1.533(5)
C5F H5K 0.9900
C5F H5L 0.9900
C6F C7F 1.509(4)
C6F H6K 0.9900
C6F H6L 0.9900
C7F O10F 1.435(4)
C7F C8F 1.564(4)
C8F C11F 1.495(4)
C8F C9F 1.553(4)
C8F H8F 1.0000
C9F H9K 0.9900
C9F H9L 0.9900
O10F H10F 0.79(4)
C11F O12F 1.454(4)
C11F H11K 0.9900
C11F H11L 0.9900
O12F C13F 1.337(4)
C13F O14F 1.215(4)
C13F N15F 1.358(4)
N15F C16F 1.408(4)
N15F H15F 0.78(4)
C16F C21F 1.388(4)
C16F C17F 1.391(4)
C17F C18F 1.381(5)
C17F H17F 0.9500
C18F C19F 1.371(5)
C18F H18F 0.9500
C19F C20F 1.372(5)
C20F C21F 1.372(5)
C20F H20F 0.9500
C21F H21F 0.9500
O1W H1WA 0.80(4)
O1W H1WB 0.86(4)
O2W H2WA 0.88(4)
O2W H2WB 0.74(4)

loop_
_geom_torsion_atom_site_label_1
_geom_torsion_atom_site_label_2
_geom_torsion_atom_site_label_3
_geom_torsion_atom_site_label_4
_geom_torsion
C7A C1A C2A C3A -51.4(5)
C9A C1A C2A C3A -157.0(3)
C1A C2A C3A C4A 82.9(4)
C2A C3A C4A C5A -66.6(4)
C3A C4A C5A C6A 58.9(4)
C4A C5A C6A C7A -76.9(4)
C5A C6A C7A O10A -55.3(4)
C5A C6A C7A C1A 73.7(3)
C5A C6A C7A C8A 175.1(3)
C2A C1A C7A O10A 108.7(3)
C9A C1A C7A O10A -131.1(3)
C2A C1A C7A C6A -19.2(4)
C9A C1A C7A C6A 101.0(3)
C2A C1A C7A C8A -136.6(3)
C9A C1A C7A C8A -16.3(2)
O10A C7A C8A C11A -108.1(3)
C6A C7A C8A C11A 20.0(4)
C1A C7A C8A C11A 137.8(3)
O10A C7A C8A C9A 130.6(3)
C6A C7A C8A C9A -101.3(3)
C1A C7A C8A C9A 16.5(2)
C11A C8A C9A C1A -140.5(3)
C7A C8A C9A C1A -16.4(2)
C2A C1A C9A C8A 141.4(3)
C7A C1A C9A C8A 16.7(2)
C9A C8A C11A O12A -63.3(4)
C7A C8A C11A O12A -169.1(3)
C8A C11A O12A C13A -147.4(3)
C11A O12A C13A O14A 6.3(5)
C11A O12A C13A N15A -174.2(3)
O14A C13A N15A C16A 9.2(5)
O12A C13A N15A C16A -170.3(3)
C13A N15A C16A C17A 18.5(5)
C13A N15A C16A C21A -163.8(3)
N15A C16A C17A C18A 177.9(3)
C21A C16A C17A C18A 0.2(5)
C16A C17A C18A C19A -0.2(5)
C17A C18A C19A C20A -0.7(5)
C17A C18A C19A Br1A 178.5(3)
C18A C19A C20A C21A 1.5(5)
Br1A C19A C20A C21A -177.7(2)
C19A C20A C21A C16A -1.5(5)
C17A C16A C21A C20A 0.6(5)
N15A C16A C21A C20A -177.2(3)
C7B C1B C2B C3B -49.4(5)
C9B C1B C2B C3B -157.3(3)
C1B C2B C3B C4B 82.6(4)
C2B C3B C4B C5B -69.1(4)
C3B C4B C5B C6B 60.3(5)
C4B C5B C6B C7B -77.4(4)
C5B C6B C7B O10B -57.0(4)
C5B C6B C7B C1B 74.0(4)
C5B C6B C7B C8B 176.1(3)
C2B C1B C7B O10B 107.1(3)
C9B C1B C7B O10B -130.5(3)
C2B C1B C7B C6B -19.6(4)
C9B C1B C7B C6B 102.8(3)
C2B C1B C7B C8B -136.9(3)
C9B C1B C7B C8B -14.5(3)
O10B C7B C8B C11B -110.4(3)
C6B C7B C8B C11B 12.9(4)
C1B C7B C8B C11B 131.6(3)
O10B C7B C8B C9B 132.4(3)
C6B C7B C8B C9B -104.3(3)
C1B C7B C8B C9B 14.4(3)
C2B C1B C9B C8B 140.6(3)
C7B C1B C9B C8B 14.5(3)
C11B C8B C9B C1B -138.7(3)
C7B C8B C9B C1B -14.3(3)
C9B C8B C11B O12B -179.7(3)
C7B C8B C11B O12B 76.8(4)
C8B C11B O12B C13B 86.1(3)
C11B O12B C13B O14B -16.6(4)
C11B O12B C13B N15B 162.5(2)
O14B C13B N15B C16B 3.5(5)
O12B C13B N15B C16B -175.6(3)
C13B N15B C16B C21B -151.8(3)
C13B N15B C16B C17B 30.6(5)
C21B C16B C17B C18B 0.0(5)
N15B C16B C17B C18B 177.6(3)
C16B C17B C18B C19B -0.9(5)
C17B C18B C19B C20B 1.4(5)
C17B C18B C19B Br1B -175.9(2)
C18B C19B C20B C21B -0.8(6)
Br1B C19B C20B C21B 176.4(3)
C19B C20B C21B C16B -0.2(5)
C17B C16B C21B C20B 0.6(5)
N15B C16B C21B C20B -177.1(3)
C9C C1C C2C C3C -154.7(3)
C7C C1C C2C C3C -49.0(5)
C1C C2C C3C C4C 83.9(4)
C2C C3C C4C C5C -70.7(5)
C3C C4C C5C C6C 61.2(4)
C4C C5C C6C C7C -78.4(4)
C5C C6C C7C O10C -55.1(3)
C5C C6C C7C C8C 176.1(3)
C5C C6C C7C C1C 75.8(3)
C2C C1C C7C O10C 102.6(4)
C9C C1C C7C O10C -136.3(3)
C2C C1C C7C C6C -22.3(4)
C9C C1C C7C C6C 98.8(3)
C2C C1C C7C C8C -140.7(3)
C9C C1C C7C C8C -19.6(2)
O10C C7C C8C C11C -96.4(3)
C6C C7C C8C C11C 28.1(4)
C1C C7C C8C C11C 144.3(3)
O10C C7C C8C C9C 139.2(3)
C6C C7C C8C C9C -96.3(3)
C1C C7C C8C C9C 19.9(2)
C11C C8C C9C C1C -144.6(3)
C7C C8C C9C C1C -20.0(2)
C2C C1C C9C C8C 145.2(3)
C7C C1C C9C C8C 19.8(2)
C9C C8C C11C O12C 170.5(3)
C7C C8C C11C O12C 62.6(4)
C8C C11C O12C C13C 148.1(3)
C11C O12C C13C O14C -0.1(6)
C11C O12C C13C N15C -179.6(3)
O14C C13C N15C C16C 9.2(6)
O12C C13C N15C C16C -171.3(3)
C13C N15C C16C C17C -36.1(5)
C13C N15C C16C C21C 145.3(3)
C21C C16C C17C C18C 0.4(5)
N15C C16C C17C C18C -178.1(3)
C16C C17C C18C C19C 0.2(5)
C17C C18C C19C C20C -1.1(5)
C17C C18C C19C Br1C 178.9(3)
C18C C19C C20C C21C 1.5(5)
Br1C C19C C20C C21C -178.5(3)
C19C C20C C21C C16C -0.9(5)
C17C C16C C21C C20C -0.1(5)
N15C C16C C21C C20C 178.6(3)
C9D C1D C2D C3D -159.0(3)
C7D C1D C2D C3D -52.3(5)
C1D C2D C3D C4D 83.2(5)
C2D C3D C4D C5D -68.0(5)
C3D C4D C5D C6D 59.6(5)
C4D C5D C6D C7D -77.9(4)
C5D C6D C7D O10D -54.5(4)
C5D C6D C7D C1D 73.6(4)
C5D C6D C7D C8D 174.8(3)
C2D C1D C7D O10D 110.1(4)
C9D C1D C7D O10D -128.9(3)
C2D C1D C7D C6D -17.4(4)
C9D C1D C7D C6D 103.6(3)
C2D C1D C7D C8D -135.3(3)
C9D C1D C7D C8D -14.3(3)
O10D C7D C8D C11D -112.0(4)
C6D C7D C8D C11D 17.5(5)
C1D C7D C8D C11D 134.7(3)
O10D C7D C8D C9D 127.5(3)
C6D C7D C8D C9D -103.0(3)
C1D C7D C8D C9D 14.2(3)
C2D C1D C9D C8D 139.8(3)
C7D C1D C9D C8D 14.5(3)
C11D C8D C9D C1D -138.0(3)
C7D C8D C9D C1D -14.4(3)
C9D C8D C11D O12D -61.3(4)
C7D C8D C11D O12D -166.6(3)
C8D C11D O12D C13D -140.9(3)
C11D O12D C13D O14D 6.4(5)
C11D O12D C13D N15D -174.7(3)
O14D C13D N15D C16D 7.8(6)
O12D C13D N15D C16D -171.1(3)
C13D N15D C16D C21D -167.2(3)
C13D N15D C16D C17D 14.2(5)
C21D C16D C17D C18D -0.6(5)
N15D C16D C17D C18D 178.0(3)
C16D C17D C18D C19D 0.6(5)
C17D C18D C19D C20D -0.6(5)
C17D C18D C19D Br1D 178.4(3)
C18D C19D C20D C21D 0.6(5)
Br1D C19D C20D C21D -178.4(2)
C19D C20D C21D C16D -0.6(5)
C17D C16D C21D C20D 0.6(5)
N15D C16D C21D C20D -178.0(3)
C9E C1E C2E C3E -153.9(3)
C7E C1E C2E C3E -46.7(5)
C1E C2E C3E C4E 82.3(4)
C2E C3E C4E C5E -69.1(4)
C3E C4E C5E C6E 60.2(4)
C4E C5E C6E C7E -77.5(4)
C5E C6E C7E O10E -54.7(3)
C5E C6E C7E C8E 176.8(3)
C5E C6E C7E C1E 76.8(3)
C2E C1E C7E O10E 100.8(4)
C9E C1E C7E O10E -136.7(3)
C2E C1E C7E C6E -24.5(4)
C9E C1E C7E C6E 98.0(3)
C2E C1E C7E C8E -142.3(3)
C9E C1E C7E C8E -19.8(2)
O10E C7E C8E C11E -95.4(3)
C6E C7E C8E C11E 28.7(4)
C1E C7E C8E C11E 144.8(3)
O10E C7E C8E C9E 139.6(3)
C6E C7E C8E C9E -96.4(3)
C1E C7E C8E C9E 19.8(2)
C2E C1E C9E C8E 145.9(3)
C7E C1E C9E C8E 20.0(2)
C11E C8E C9E C1E -144.7(3)
C7E C8E C9E C1E -20.0(2)
C9E C8E C11E O12E 170.3(3)
C7E C8E C11E O12E 62.5(4)
C8E C11E O12E C13E 159.3(3)
C11E O12E C13E O14E -1.0(5)
C11E O12E C13E N15E 177.9(3)
O14E C13E N15E C16E 1.1(6)
O12E C13E N15E C16E -177.8(3)
C13E N15E C16E C21E 140.4(3)
C13E N15E C16E C17E -41.2(5)
C21E C16E C17E C18E -0.1(5)
N15E C16E C17E C18E -178.6(3)
C16E C17E C18E C19E 0.1(6)
C17E C18E C19E C20E -0.1(6)
C17E C18E C19E Br1E -179.7(3)
C18E C19E C20E C21E 0.3(6)
Br1E C19E C20E C21E 179.9(3)
C17E C16E C21E C20E 0.3(5)
N15E C16E C21E C20E 178.8(3)
C19E C20E C21E C16E -0.4(6)
C9F C1F C2F C3F -158.5(3)
C7F C1F C2F C3F -49.9(5)
C1F C2F C3F C4F 83.9(4)
C2F C3F C4F C5F -69.6(5)
C3F C4F C5F C6F 59.8(5)
C4F C5F C6F C7F -76.3(4)
C5F C6F C7F O10F -57.0(4)
C5F C6F C7F C1F 74.1(4)
C5F C6F C7F C8F 175.2(3)
C2F C1F C7F O10F 106.2(3)
C9F C1F C7F O10F -131.2(3)
C2F C1F C7F C6F -20.8(4)
C9F C1F C7F C6F 101.8(3)
C2F C1F C7F C8F -138.1(3)
C9F C1F C7F C8F -15.5(2)
O10F C7F C8F C11F -109.4(3)
C6F C7F C8F C11F 15.0(4)
C1F C7F C8F C11F 133.0(3)
O10F C7F C8F C9F 132.9(3)
C6F C7F C8F C9F -102.7(3)
C1F C7F C8F C9F 15.3(2)
C2F C1F C9F C8F 141.9(3)
C7F C1F C9F C8F 15.6(2)
C11F C8F C9F C1F -139.6(3)
C7F C8F C9F C1F -15.4(2)
C9F C8F C11F O12F -179.7(3)
C7F C8F C11F O12F 76.4(4)
C8F C11F O12F C13F 86.8(3)
C11F O12F C13F O14F -13.9(5)
C11F O12F C13F N15F 166.6(3)
O14F C13F N15F C16F 2.5(5)
O12F C13F N15F C16F -178.1(3)
C13F N15F C16F C21F -152.7(3)
C13F N15F C16F C17F 29.3(5)
C21F C16F C17F C18F 1.5(4)
N15F C16F C17F C18F 179.4(3)
C16F C17F C18F C19F -1.5(5)
C17F C18F C19F C20F 0.7(5)
C17F C18F C19F Br1F -179.5(3)
C18F C19F C20F C21F 0.0(6)
Br1F C19F C20F C21F -179.8(3)
C19F C20F C21F C16F 0.0(5)
C17F C16F C21F C20F -0.7(5)
N15F C16F C21F C20F -178.7(3)
